data_7156359
loop_
_publ_author_name
'Addepalli, Yesu'
'Yu, Zhimei'
'Ji, Jie'
'Zou, Cheng'
'Wang, Zhen'
'He, Yun'

_publ_section_title
;
 Tandem Diels-Alder/oxidation-aromatization reactions involving
 2-styrylchromones and arynes.
;
_journal_issue 33
_journal_name_full 'Organic &amp; biomolecular chemistry'
_journal_page_first 6077
_journal_page_last 6085
_journal_paper_doi 10.1039/c8ob01199k
_journal_volume 16
_journal_year 2018
_chemical_formula_moiety 'C23 H14 O2'
_chemical_formula_sum 'C23 H14 O2'
_chemical_formula_weight 322.34
_space_group_crystal_system orthorhombic
_space_group_IT_number 60
_space_group_name_Hall '-P 2n 2ab'
_space_group_name_H-M_alt 'P b c n'
_symmetry_space_group_name_Hall '-P 2n 2ab'
_symmetry_space_group_name_H-M 'P b c n'
_atom_sites_solution_hydrogens geom
_atom_sites_solution_primary iterative
_audit_creation_date 2017-06-23
_audit_creation_method
;
Olex2 1.2
(compiled 2017.03.28 svn.r3405 for OlexSys, GUI svn.r5337)
;
_audit_update_record
;
2018-03-26 deposited with the CCDC.
2018-08-03 downloaded from the CCDC.
;
_cell_angle_alpha 90
_cell_angle_beta 90
_cell_angle_gamma 90
_cell_formula_units_Z 8
_cell_length_a 9.1068(5)
_cell_length_b 13.5461(9)
_cell_length_c 26.1677(13)
_cell_measurement_reflns_used 3424
_cell_measurement_temperature 293(2)
_cell_measurement_theta_max 26.5690
_cell_measurement_theta_min 3.3860
_cell_volume 3228.1(3)
_computing_cell_refinement
;
CrysAlisPro, Agilent Technologies,
Version 1.171.37.35 (release 13-08-2014 CrysAlis171 .NET)
(compiled Aug 13 2014,18:06:01)
;
_computing_data_collection
;
CrysAlisPro, Agilent Technologies,
Version 1.171.37.35 (release 13-08-2014 CrysAlis171 .NET)
(compiled Aug 13 2014,18:06:01)
;
_computing_data_reduction
;
CrysAlisPro, Agilent Technologies,
Version 1.171.37.35 (release 13-08-2014 CrysAlis171 .NET)
(compiled Aug 13 2014,18:06:01)
;
_computing_molecular_graphics 'Olex2 (Dolomanov et al., 2009)'
_computing_publication_material 'Olex2 (Dolomanov et al., 2009)'
_computing_structure_refinement 'ShelXL (Sheldrick, 2015)'
_computing_structure_solution
;
Superflip (Palatinus & Chapuis, 2007;Palatinus & van der Lee, 2008;
Palatinus et al., 2012)
;
_diffrn_ambient_temperature 293.15
_diffrn_detector 'CCD plate'
_diffrn_detector_area_resol_mean 16.0874
_diffrn_detector_type Eos
_diffrn_measured_fraction_theta_full 0.998
_diffrn_measured_fraction_theta_max 0.998
_diffrn_measurement_details
;
#__ type_ start__ end____ width___ exp.time_
  1 omega  -16.00   24.00   0.5000    2.0000
omega____ theta____ kappa____ phi______ frames
    -      -14.9669  -99.0000    0.0000 80

#__ type_ start__ end____ width___ exp.time_
  2 omega  -25.00   24.00   0.5000    2.0000
omega____ theta____ kappa____ phi______ frames
    -      -14.9669  -99.0000   90.0000 98

#__ type_ start__ end____ width___ exp.time_
  3 omega   -6.00   19.00   0.5000    2.0000
omega____ theta____ kappa____ phi______ frames
    -       16.8419 -103.0000  161.0000 50

#__ type_ start__ end____ width___ exp.time_
  4 omega  -21.00    4.00   0.5000    2.0000
omega____ theta____ kappa____ phi______ frames
    -      -14.9669 -103.0000  161.0000 50

#__ type_ start__ end____ width___ exp.time_
  5 omega  -75.00  -36.00   0.5000    2.0000
omega____ theta____ kappa____ phi______ frames
    -      -14.9669 -178.0000  -30.0000 78

#__ type_ start__ end____ width___ exp.time_
  6 omega  -83.00  -55.00   0.5000    2.0000
omega____ theta____ kappa____ phi______ frames
    -      -14.9669  -38.0000   30.0000 56

#__ type_ start__ end____ width___ exp.time_
  7 omega  -42.00  -16.00   0.5000    2.0000
omega____ theta____ kappa____ phi______ frames
    -      -14.9669  103.0000  -96.0000 52

#__ type_ start__ end____ width___ exp.time_
  8 omega   36.00   89.00   0.5000    2.0000
omega____ theta____ kappa____ phi______ frames
    -       16.8419  178.0000 -120.0000 106
;
_diffrn_measurement_device 'four-circle diffractometer'
_diffrn_measurement_device_type 'Xcalibur, Eos'
_diffrn_measurement_method '\w scans'
_diffrn_orient_matrix_UB_11 -0.0431460000
_diffrn_orient_matrix_UB_12 -0.0100736000
_diffrn_orient_matrix_UB_13 0.0220032000
_diffrn_orient_matrix_UB_21 0.0644729000
_diffrn_orient_matrix_UB_22 -0.0118501000
_diffrn_orient_matrix_UB_23 0.0138734000
_diffrn_orient_matrix_UB_31 0.0066946000
_diffrn_orient_matrix_UB_32 0.0499616000
_diffrn_orient_matrix_UB_33 0.0077146000
_diffrn_radiation_monochromator graphite
_diffrn_radiation_probe x-ray
_diffrn_radiation_type MoK\a
_diffrn_radiation_wavelength 0.71073
_diffrn_reflns_av_R_equivalents 0.0309
_diffrn_reflns_av_unetI/netI 0.0255
_diffrn_reflns_Laue_measured_fraction_full 0.998
_diffrn_reflns_Laue_measured_fraction_max 0.998
_diffrn_reflns_limit_h_max 11
_diffrn_reflns_limit_h_min -10
_diffrn_reflns_limit_k_max 15
_diffrn_reflns_limit_k_min -16
_diffrn_reflns_limit_l_max 32
_diffrn_reflns_limit_l_min -32
_diffrn_reflns_number 18344
_diffrn_reflns_point_group_measured_fraction_full 0.998
_diffrn_reflns_point_group_measured_fraction_max 0.998
_diffrn_reflns_theta_full 25.242
_diffrn_reflns_theta_max 26.371
_diffrn_reflns_theta_min 3.008
_diffrn_source 'Enhance (Mo) X-ray Source'
_exptl_absorpt_coefficient_mu 0.084
_exptl_absorpt_correction_T_max 1.00000
_exptl_absorpt_correction_T_min 0.90883
_exptl_absorpt_correction_type multi-scan
_exptl_absorpt_process_details
;
CrysAlisPro, Agilent Technologies,
Version 1.171.37.35 (release 13-08-2014 CrysAlis171 .NET)
(compiled Aug 13 2014,18:06:01)
Empirical absorption correction using spherical harmonics,
 implemented in SCALE3 ABSPACK scaling algorithm.
;
_exptl_crystal_density_diffrn 1.327
_exptl_crystal_density_method 'not measured'
_exptl_crystal_F_000 1344
_exptl_crystal_size_max 0.4
_exptl_crystal_size_mid 0.4
_exptl_crystal_size_min 0.4
_refine_diff_density_max 0.141
_refine_diff_density_min -0.156
_refine_diff_density_rms 0.033
_refine_ls_extinction_method none
_refine_ls_goodness_of_fit_ref 1.024
_refine_ls_hydrogen_treatment constr
_refine_ls_matrix_type full
_refine_ls_number_parameters 226
_refine_ls_number_reflns 3312
_refine_ls_number_restraints 0
_refine_ls_restrained_S_all 1.024
_refine_ls_R_factor_all 0.0861
_refine_ls_R_factor_gt 0.0540
_refine_ls_shift/su_max 0.001
_refine_ls_shift/su_mean 0.000
_refine_ls_structure_factor_coef Fsqd
_refine_ls_weighting_details 'w=1/[\s^2^(Fo^2^)+(0.0507P)^2^+0.8242P] where P=(Fo^2^+2Fc^2^)/3'
_refine_ls_weighting_scheme calc
_refine_ls_wR_factor_gt 0.1203
_refine_ls_wR_factor_ref 0.1393
_reflns_Friedel_coverage 0.000
_reflns_number_gt 2171
_reflns_number_total 3312
_reflns_threshold_expression 'I > 2\s(I)'
_cod_data_source_file c8ob01199k2.cif
_cod_data_source_block 170623_s3_wz
_cod_depositor_comments 'Adding full bibliography for 7156359.cif.'
_cod_database_code 7156359
_shelx_shelxl_version_number 2014/7
_chemical_oxdiff_formula c12h12n2o3cl1
_shelx_space_group_comment
;
The symmetry employed for this shelxl refinement is uniquely defined
by the following loop, which should always be used as a source of
symmetry information in preference to the above space-group names.
They are only intended as comments.
;
_shelx_estimated_absorpt_t_max 0.967
_shelx_estimated_absorpt_t_min 0.967
_reflns_odcompleteness_completeness 99.60
_reflns_odcompleteness_iscentric 1
_reflns_odcompleteness_theta 26.32
_olex2_refinement_description
;
1. Fixed Uiso
 At 1.2 times of:
  All C(H) groups
2.a Aromatic/amide H refined with riding coordinates:
 C3(H3), C4(H4), C5(H5), C6(H6), C9(H9), C12(H12), C13(H13), C14(H14),
 C15(H15), C19(H19), C20(H20), C21(H21), C22(H22), C23(H23)
;
_olex2_submission_special_instructions 'No special instructions were received'

loop_
_space_group_symop_operation_xyz
'x, y, z'
'-x+1/2, -y+1/2, z+1/2'
'x+1/2, -y+1/2, -z'
'-x, y, -z+1/2'
'-x, -y, -z'
'x-1/2, y-1/2, -z-1/2'
'-x-1/2, y-1/2, z'
'x, -y, z-1/2'

loop_
_atom_site_label
_atom_site_type_symbol
_atom_site_fract_x
_atom_site_fract_y
_atom_site_fract_z
_atom_site_U_iso_or_equiv
_atom_site_adp_type
_atom_site_occupancy
_atom_site_site_symmetry_order
_atom_site_calc_flag
_atom_site_refinement_flags_posn
O1 O 0.11843(13) 0.38661(10) 0.47308(5) 0.0584(4) Uani 1 1 d .
O2 O 0.51264(16) 0.35149(12) 0.40192(5) 0.0785(5) Uani 1 1 d .
C1 C 0.3958(2) 0.36379(12) 0.42484(7) 0.0530(5) Uani 1 1 d .
C2 C 0.2581(2) 0.36787(13) 0.39625(7) 0.0535(5) Uani 1 1 d .
C3 C 0.2554(3) 0.35862(17) 0.34337(8) 0.0732(6) Uani 1 1 d .
H3 H 0.3429 0.3496 0.3256 0.088 Uiso 1 1 calc R
C4 C 0.1260(3) 0.3625(2) 0.31706(9) 0.0910(8) Uani 1 1 d .
H4 H 0.1256 0.3558 0.2817 0.109 Uiso 1 1 calc R
C5 C -0.0050(3) 0.37657(19) 0.34314(9) 0.0891(8) Uani 1 1 d .
H5 H -0.0927 0.3803 0.3251 0.107 Uiso 1 1 calc R
C6 C -0.0061(2) 0.38488(16) 0.39504(8) 0.0708(6) Uani 1 1 d .
H6 H -0.0939 0.3937 0.4126 0.085 Uiso 1 1 calc R
C7 C 0.1259(2) 0.37986(13) 0.42105(7) 0.0544(5) Uani 1 1 d .
C8 C 0.24482(19) 0.38268(12) 0.50104(7) 0.0480(4) Uani 1 1 d .
C9 C 0.2197(2) 0.38796(13) 0.55383(7) 0.0540(5) Uani 1 1 d .
H9 H 0.1237 0.3919 0.5659 0.065 Uiso 1 1 calc R
C10 C 0.33219(19) 0.38742(13) 0.58769(7) 0.0503(4) Uani 1 1 d .
C11 C 0.48031(18) 0.38134(12) 0.56891(7) 0.0471(4) Uani 1 1 d .
C12 C 0.6010(2) 0.38027(13) 0.60251(8) 0.0572(5) Uani 1 1 d .
H12 H 0.5845 0.3830 0.6376 0.069 Uiso 1 1 calc R
C13 C 0.7413(2) 0.37535(13) 0.58475(9) 0.0613(5) Uani 1 1 d .
H13 H 0.8198 0.3757 0.6075 0.074 Uiso 1 1 calc R
C14 C 0.7666(2) 0.36974(13) 0.53257(9) 0.0612(5) Uani 1 1 d .
H14 H 0.8625 0.3669 0.5205 0.073 Uiso 1 1 calc R
C15 C 0.6529(2) 0.36838(13) 0.49878(8) 0.0541(5) Uani 1 1 d .
H15 H 0.6728 0.3634 0.4640 0.065 Uiso 1 1 calc R
C16 C 0.50564(18) 0.37430(11) 0.51535(7) 0.0454(4) Uani 1 1 d .
C17 C 0.38335(19) 0.37421(11) 0.48032(7) 0.0456(4) Uani 1 1 d .
C18 C 0.2983(2) 0.39077(15) 0.64319(7) 0.0580(5) Uani 1 1 d .
C19 C 0.3478(2) 0.46566(18) 0.67459(8) 0.0753(6) Uani 1 1 d .
H19 H 0.4059 0.5158 0.6612 0.090 Uiso 1 1 calc R
C20 C 0.3116(3) 0.4665(2) 0.72570(9) 0.0983(9) Uani 1 1 d .
H20 H 0.3453 0.5173 0.7465 0.118 Uiso 1 1 calc R
C21 C 0.2269(3) 0.3936(3) 0.74607(10) 0.1111(11) Uani 1 1 d .
H21 H 0.2029 0.3946 0.7806 0.133 Uiso 1 1 calc R
C22 C 0.1770(3) 0.3184(2) 0.71530(10) 0.1068(10) Uani 1 1 d .
H22 H 0.1196 0.2683 0.7291 0.128 Uiso 1 1 calc R
C23 C 0.2116(2) 0.31711(19) 0.66418(8) 0.0788(7) Uani 1 1 d .
H23 H 0.1767 0.2664 0.6435 0.095 Uiso 1 1 calc R

loop_
_atom_site_aniso_label
_atom_site_aniso_U_11
_atom_site_aniso_U_22
_atom_site_aniso_U_33
_atom_site_aniso_U_23
_atom_site_aniso_U_13
_atom_site_aniso_U_12
O1 0.0426(7) 0.0775(9) 0.0553(8) -0.0094(6) 0.0010(6) -0.0031(6)
O2 0.0617(9) 0.1078(12) 0.0661(9) -0.0087(8) 0.0209(8) 0.0110(8)
C1 0.0545(11) 0.0467(10) 0.0576(12) -0.0030(8) 0.0129(10) -0.0002(8)
C2 0.0586(12) 0.0493(11) 0.0525(11) -0.0004(8) 0.0043(9) -0.0044(8)
C3 0.0746(15) 0.0893(17) 0.0557(13) 0.0048(10) 0.0067(12) -0.0055(12)
C4 0.093(2) 0.127(2) 0.0533(13) 0.0072(13) -0.0049(14) -0.0075(16)
C5 0.0783(17) 0.123(2) 0.0664(15) 0.0095(14) -0.0143(13) -0.0046(15)
C6 0.0573(13) 0.0906(16) 0.0644(14) 0.0008(11) -0.0061(11) -0.0019(11)
C7 0.0587(12) 0.0533(11) 0.0513(11) -0.0014(8) 0.0010(9) -0.0055(9)
C8 0.0414(10) 0.0486(10) 0.0539(10) -0.0073(8) 0.0031(8) -0.0046(8)
C9 0.0376(9) 0.0685(13) 0.0560(11) -0.0111(9) 0.0098(8) -0.0032(9)
C10 0.0440(10) 0.0528(10) 0.0541(11) -0.0068(8) 0.0056(9) -0.0032(8)
C11 0.0427(10) 0.0411(9) 0.0576(11) -0.0023(8) 0.0047(8) -0.0029(8)
C12 0.0513(11) 0.0551(11) 0.0652(12) -0.0019(9) -0.0007(10) 0.0017(9)
C13 0.0433(11) 0.0605(13) 0.0800(14) -0.0012(10) -0.0046(10) 0.0010(9)
C14 0.0393(10) 0.0554(12) 0.0888(15) -0.0011(10) 0.0096(10) 0.0018(8)
C15 0.0443(10) 0.0498(11) 0.0683(12) -0.0021(8) 0.0122(9) 0.0024(8)
C16 0.0438(10) 0.0343(9) 0.0581(11) -0.0033(7) 0.0084(8) -0.0013(7)
C17 0.0455(10) 0.0384(9) 0.0530(10) -0.0047(7) 0.0082(8) -0.0017(7)
C18 0.0425(10) 0.0789(14) 0.0528(11) -0.0053(10) 0.0057(9) 0.0011(9)
C19 0.0611(13) 0.1018(18) 0.0631(13) -0.0187(12) 0.0047(11) -0.0055(12)
C20 0.0739(17) 0.158(3) 0.0631(15) -0.0333(16) 0.0000(13) 0.0064(17)
C21 0.087(2) 0.193(3) 0.0534(14) 0.0005(19) 0.0151(14) 0.011(2)
C22 0.091(2) 0.154(3) 0.0751(17) 0.0175(18) 0.0234(16) -0.0149(19)
C23 0.0657(14) 0.1063(19) 0.0644(13) 0.0002(12) 0.0125(12) -0.0121(13)

loop_
_atom_type_symbol
_atom_type_description
_atom_type_scat_dispersion_real
_atom_type_scat_dispersion_imag
_atom_type_scat_source
C C 0.0033 0.0016 'International Tables Vol C Tables 4.2.6.8 and 6.1.1.4'
H H 0.0000 0.0000 'International Tables Vol C Tables 4.2.6.8 and 6.1.1.4'
O O 0.0106 0.0060 'International Tables Vol C Tables 4.2.6.8 and 6.1.1.4'

loop_
_geom_angle_atom_site_label_1
_geom_angle_atom_site_label_2
_geom_angle_atom_site_label_3
_geom_angle
C8 O1 C7 119.32(14)
O2 C1 C2 119.78(18)
O2 C1 C17 124.27(18)
C2 C1 C17 115.95(16)
C3 C2 C1 121.41(18)
C7 C2 C1 120.89(17)
C7 C2 C3 117.70(19)
C2 C3 H3 119.6
C4 C3 C2 120.9(2)
C4 C3 H3 119.6
C3 C4 H4 120.0
C3 C4 C5 119.9(2)
C5 C4 H4 120.0
C4 C5 H5 119.7
C6 C5 C4 120.6(2)
C6 C5 H5 119.7
C5 C6 H6 120.7
C5 C6 C7 118.7(2)
C7 C6 H6 120.7
O1 C7 C2 121.40(17)
O1 C7 C6 116.35(18)
C2 C7 C6 122.24(19)
O1 C8 C9 112.85(15)
O1 C8 C17 124.36(16)
C17 C8 C9 122.79(17)
C8 C9 H9 119.3
C10 C9 C8 121.37(16)
C10 C9 H9 119.3
C9 C10 C11 119.10(16)
C9 C10 C18 118.82(16)
C11 C10 C18 122.07(16)
C12 C11 C10 121.30(17)
C12 C11 C16 119.20(16)
C16 C11 C10 119.49(16)
C11 C12 H12 119.3
C13 C12 C11 121.34(19)
C13 C12 H12 119.3
C12 C13 H13 120.2
C12 C13 C14 119.62(19)
C14 C13 H13 120.2
C13 C14 H14 119.5
C15 C14 C13 120.96(18)
C15 C14 H14 119.5
C14 C15 H15 119.3
C14 C15 C16 121.46(18)
C16 C15 H15 119.3
C11 C16 C17 120.04(15)
C15 C16 C11 117.39(17)
C15 C16 C17 122.57(16)
C8 C17 C1 118.02(17)
C8 C17 C16 117.17(16)
C16 C17 C1 124.80(15)
C19 C18 C10 122.43(19)
C19 C18 C23 118.61(19)
C23 C18 C10 118.95(18)
C18 C19 H19 119.8
C20 C19 C18 120.4(2)
C20 C19 H19 119.8
C19 C20 H20 119.7
C21 C20 C19 120.7(3)
C21 C20 H20 119.7
C20 C21 H21 120.2
C20 C21 C22 119.7(2)
C22 C21 H21 120.2
C21 C22 H22 119.9
C23 C22 C21 120.2(3)
C23 C22 H22 119.9
C18 C23 H23 119.8
C22 C23 C18 120.5(2)
C22 C23 H23 119.8

loop_
_geom_bond_atom_site_label_1
_geom_bond_atom_site_label_2
_geom_bond_distance
O1 C7 1.366(2)
O1 C8 1.365(2)
O2 C1 1.233(2)
C1 C2 1.462(3)
C1 C17 1.463(2)
C2 C3 1.390(3)
C2 C7 1.377(3)
C3 H3 0.9300
C3 C4 1.366(3)
C4 H4 0.9300
C4 C5 1.387(3)
C5 H5 0.9300
C5 C6 1.363(3)
C6 H6 0.9300
C6 C7 1.383(3)
C8 C9 1.402(2)
C8 C17 1.378(2)
C9 H9 0.9300
C9 C10 1.355(2)
C10 C11 1.438(2)
C10 C18 1.485(3)
C11 C12 1.407(3)
C11 C16 1.424(2)
C12 H12 0.9300
C12 C13 1.362(3)
C13 H13 0.9300
C13 C14 1.387(3)
C14 H14 0.9300
C14 C15 1.361(3)
C15 H15 0.9300
C15 C16 1.412(2)
C16 C17 1.442(2)
C18 C19 1.381(3)
C18 C23 1.386(3)
C19 H19 0.9300
C19 C20 1.377(3)
C20 H20 0.9300
C20 C21 1.361(4)
C21 H21 0.9300
C21 C22 1.376(4)
C22 H22 0.9300
C22 C23 1.375(3)
C23 H23 0.9300

loop_
_geom_torsion_atom_site_label_1
_geom_torsion_atom_site_label_2
_geom_torsion_atom_site_label_3
_geom_torsion_atom_site_label_4
_geom_torsion
O1 C8 C9 C10 -178.49(16)
O1 C8 C17 C1 -3.2(2)
O1 C8 C17 C16 178.04(15)
O2 C1 C2 C3 -0.3(3)
O2 C1 C2 C7 178.89(17)
O2 C1 C17 C8 -176.84(17)
O2 C1 C17 C16 1.8(3)
C1 C2 C3 C4 180.0(2)
C1 C2 C7 O1 -1.2(3)
C1 C2 C7 C6 179.41(18)
C2 C1 C17 C8 2.7(2)
C2 C1 C17 C16 -178.67(15)
C2 C3 C4 C5 0.4(4)
C3 C2 C7 O1 178.06(16)
C3 C2 C7 C6 -1.4(3)
C3 C4 C5 C6 -1.1(4)
C4 C5 C6 C7 0.5(4)
C5 C6 C7 O1 -178.73(19)
C5 C6 C7 C2 0.7(3)
C7 O1 C8 C9 -178.46(15)
C7 O1 C8 C17 1.4(2)
C7 C2 C3 C4 0.8(3)
C8 O1 C7 C2 0.9(2)
C8 O1 C7 C6 -179.67(16)
C8 C9 C10 C11 0.0(3)
C8 C9 C10 C18 -178.55(16)
C9 C8 C17 C1 176.67(15)
C9 C8 C17 C16 -2.1(2)
C9 C10 C11 C12 -179.83(17)
C9 C10 C11 C16 -1.1(2)
C9 C10 C18 C19 -120.3(2)
C9 C10 C18 C23 58.5(3)
C10 C11 C12 C13 -179.44(17)
C10 C11 C16 C15 -179.92(15)
C10 C11 C16 C17 0.6(2)
C10 C18 C19 C20 179.0(2)
C10 C18 C23 C22 -179.4(2)
C11 C10 C18 C19 61.1(3)
C11 C10 C18 C23 -120.1(2)
C11 C12 C13 C14 -1.0(3)
C11 C16 C17 C1 -177.69(15)
C11 C16 C17 C8 1.0(2)
C12 C11 C16 C15 -1.1(2)
C12 C11 C16 C17 179.33(15)
C12 C13 C14 C15 -0.5(3)
C13 C14 C15 C16 1.1(3)
C14 C15 C16 C11 -0.3(3)
C14 C15 C16 C17 179.24(16)
C15 C16 C17 C1 2.8(3)
C15 C16 C17 C8 -178.50(16)
C16 C11 C12 C13 1.8(3)
C17 C1 C2 C3 -179.82(16)
C17 C1 C2 C7 -0.6(2)
C17 C8 C9 C10 1.7(3)
C18 C10 C11 C12 -1.3(3)
C18 C10 C11 C16 177.45(16)
C18 C19 C20 C21 0.1(4)
C19 C18 C23 C22 -0.5(3)
C19 C20 C21 C22 0.0(4)
C20 C21 C22 C23 -0.4(5)
C21 C22 C23 C18 0.7(4)
C23 C18 C19 C20 0.1(3)
